data_2206306
loop_
_publ_author_name
'Punzo, Francesco'
'Watkin, David J.'
'Cook, Joseph M. D. '
'Hotchkiss, David  '
'Fleet, George W. J.'

_publ_section_title
;
 <i>N</i>-(<i>p</i>-Tolyl)-\b-<small>L</small>-rhamnopyranosylamine
 1.5-hydrate
;
_journal_issue 7
_journal_name_full 'Acta Crystallographica Section E'
_journal_page_first o2155
_journal_page_last o2157
_journal_paper_doi 10.1107/S1600536805018489
_journal_volume 61
_journal_year 2005
_chemical_formula_iupac 'C13 H19 N1 O4, 1.5H2 O1'
_chemical_formula_moiety 'C13 H22 N1 O5.50'
_chemical_formula_sum 'C13 H22 N O5.5'
_chemical_formula_weight 280.32
_chemical_name_systematic
;
N-(p-Tolyl)-\b-L-rhamnopyranosylamine 1.5-hydrate
;
_space_group_IT_number 19
_symmetry_cell_setting orthorhombic
_symmetry_space_group_name_Hall 'P 2ac 2ab'
_symmetry_space_group_name_H-M 'P 21 21 21'
_atom_sites_solution_hydrogens geom
_atom_sites_solution_primary direct
_cell_angle_alpha 90
_cell_angle_beta 90
_cell_angle_gamma 90
_cell_formula_units_Z 8
_cell_length_a 8.05210(10)
_cell_length_b 9.71100(10)
_cell_length_c 35.8868(4)
_cell_measurement_reflns_used 4116
_cell_measurement_temperature 100
_cell_measurement_theta_max 30
_cell_measurement_theta_min 5
_cell_volume 2806.13(6)
_computing_cell_refinement DENZO/SCALEPACK
_computing_data_collection 'COLLECT (Nonius, 2001)'
_computing_data_reduction 'DENZO/SCALEPACK (Otwinowski & Minor, 1997)'
_computing_molecular_graphics 'CAMERON (Watkin <i>et al.</i>, 1996)'
_computing_publication_material CRYSTALS
_computing_structure_refinement 'CRYSTALS (Betteridge <i>et al.</i>, 2003)'
_computing_structure_solution 'SIR92 (Altomare <i>et al.</i>, 1994)'
_diffrn_ambient_temperature 100
_diffrn_measured_fraction_theta_full 0.989
_diffrn_measured_fraction_theta_max 0.989
_diffrn_measurement_device_type 'Nonius KappaCCD'
_diffrn_measurement_method \w
_diffrn_radiation_monochromator graphite
_diffrn_radiation_type 'Mo K\a'
_diffrn_radiation_wavelength 0.71073
_diffrn_reflns_av_R_equivalents 0.013
_diffrn_reflns_limit_h_max 11
_diffrn_reflns_limit_h_min -10
_diffrn_reflns_limit_k_max 13
_diffrn_reflns_limit_k_min -13
_diffrn_reflns_limit_l_max 49
_diffrn_reflns_limit_l_min -48
_diffrn_reflns_number 7406
_diffrn_reflns_theta_full 29.1
_diffrn_reflns_theta_max 29.1
_diffrn_reflns_theta_min 5.2
_diffrn_standards_number 0
_exptl_absorpt_coefficient_mu 0.103
_exptl_absorpt_correction_T_max 0.98
_exptl_absorpt_correction_T_min 0.96
_exptl_absorpt_correction_type multi-scan
_exptl_absorpt_process_details '(DENZO/SCALEPACK; Otwinowski & Minor, 1997)'
_exptl_crystal_colour orange
_exptl_crystal_density_diffrn 1.327
_exptl_crystal_description block
_exptl_crystal_F_000 1208
_exptl_crystal_size_max 0.45
_exptl_crystal_size_mid 0.30
_exptl_crystal_size_min 0.20
_refine_diff_density_max 0.28
_refine_diff_density_min -0.30
_refine_ls_extinction_method None
_refine_ls_goodness_of_fit_ref 0.946
_refine_ls_hydrogen_treatment constr
_refine_ls_matrix_type full
_refine_ls_number_parameters 352
_refine_ls_number_reflns 4232
_refine_ls_number_restraints 0
_refine_ls_R_factor_all 0.041
_refine_ls_R_factor_gt 0.036
_refine_ls_shift/su_max 0.001275
_refine_ls_structure_factor_coef Fsqd
_refine_ls_weighting_details 'w = 1/[\s^2^(F^2^) + 0.06 + 0.37P], where P = [max(Fo^2^,0) + 2Fc^2^]/3'
_refine_ls_weighting_scheme calc
_refine_ls_wR_factor_all 0.096
_refine_ls_wR_factor_gt 0.093
_refine_ls_wR_factor_ref 0.096
_reflns_number_gt 3788
_reflns_number_total 4232
_reflns_threshold_expression I>2\s(I)
_cod_data_source_file tk6228.cif
_cod_data_source_block 3
_cod_original_formula_sum 'C13 H22 N1 O5.50'
_cod_database_code 2206306
_cod_database_fobs_code 2206306

loop_
_symmetry_equiv_pos_as_xyz
x,y,z
x+1/2,-y+1/2,-z
-x,y+1/2,-z+1/2
-x+1/2,-y,z+1/2

loop_
_atom_site_label
_atom_site_fract_x
_atom_site_fract_y
_atom_site_fract_z
_atom_site_U_iso_or_equiv
_atom_site_adp_type
_atom_site_occupancy
_atom_site_type_symbol
C1 0.37332(19) 0.91878(17) 0.87439(4) 0.0169 Uani 1.0000 C
C2 0.42518(19) 0.86119(16) 0.83647(4) 0.0161 Uani 1.0000 C
C3 0.2871(2) 0.76877(17) 0.82141(4) 0.0159 Uani 1.0000 C
C4 0.12283(19) 0.84542(16) 0.82062(4) 0.0151 Uani 1.0000 C
C5 0.08494(19) 0.89192(17) 0.86056(4) 0.0161 Uani 1.0000 C
O6 0.21286(13) 0.98535(12) 0.87184(3) 0.0170 Uani 1.0000 O
C7 -0.0794(2) 0.96569(19) 0.86478(5) 0.0210 Uani 1.0000 C
O8 -0.00548(15) 0.75670(12) 0.80737(3) 0.0199 Uani 1.0000 O
O9 0.32720(15) 0.72002(12) 0.78468(3) 0.0194 Uani 1.0000 O
O10 0.46352(14) 0.97201(12) 0.81171(3) 0.0186 Uani 1.0000 O
N11 0.49213(17) 1.01430(15) 0.88745(4) 0.0205 Uani 1.0000 N
C12 0.49970(19) 1.05700(16) 0.92470(4) 0.0164 Uani 1.0000 C
C13 0.6326(2) 1.13788(17) 0.93652(5) 0.0187 Uani 1.0000 C
C14 0.6484(2) 1.17349(17) 0.97393(5) 0.0199 Uani 1.0000 C
C15 0.5333(2) 1.12999(17) 1.00043(4) 0.0186 Uani 1.0000 C
C16 0.3990(2) 1.05259(17) 0.98804(4) 0.0195 Uani 1.0000 C
C17 0.3797(2) 1.01758(17) 0.95072(4) 0.0190 Uani 1.0000 C
C18 0.5551(2) 1.1642(2) 1.04110(5) 0.0241 Uani 1.0000 C
C101 0.39909(19) 0.41598(17) 0.87693(4) 0.0164 Uani 1.0000 C
C102 0.4424(2) 0.36105(17) 0.83801(4) 0.0168 Uani 1.0000 C
C103 0.2995(2) 0.27287(17) 0.82383(4) 0.0165 Uani 1.0000 C
C104 0.13748(19) 0.35352(17) 0.82426(4) 0.0158 Uani 1.0000 C
C105 0.1068(2) 0.40134(17) 0.86455(4) 0.0164 Uani 1.0000 C
O106 0.24190(13) 0.48823(12) 0.87581(3) 0.0166 Uani 1.0000 O
C107 -0.0523(2) 0.48288(19) 0.86882(5) 0.0209 Uani 1.0000 C
O108 0.00461(15) 0.26632(12) 0.81230(3) 0.0207 Uani 1.0000 O
O109 0.33204(16) 0.22422(13) 0.78679(3) 0.0210 Uani 1.0000 O
O110 0.47634(14) 0.47484(12) 0.81356(3) 0.0192 Uani 1.0000 O
N111 0.52717(17) 0.50647(15) 0.88914(4) 0.0191 Uani 1.0000 N
C112 0.53241(19) 0.56291(16) 0.92526(4) 0.0172 Uani 1.0000 C
C117 0.4662(2) 0.49596(17) 0.95628(4) 0.0192 Uani 1.0000 C
C116 0.4790(2) 0.55581(17) 0.99145(5) 0.0196 Uani 1.0000 C
C115 0.5575(2) 0.68222(17) 0.99707(5) 0.0200 Uani 1.0000 C
C114 0.6260(2) 0.74664(17) 0.96591(5) 0.0206 Uani 1.0000 C
C113 0.6144(2) 0.68817(18) 0.93073(5) 0.0209 Uani 1.0000 C
C118 0.5678(2) 0.74828(18) 1.03505(5) 0.0233 Uani 1.0000 C
O37 0.75028(14) 0.40028(13) 0.77368(3) 0.0204 Uani 1.0000 O
O38 0.26271(14) 0.39716(12) 0.72760(3) 0.0200 Uani 1.0000 O
O39 1.00308(15) 0.57948(14) 0.74752(3) 0.0211 Uani 1.0000 O
H11 0.3623 0.8416 0.8918 0.0215 Uiso 1.0000 H
H21 0.5270 0.8059 0.8399 0.0208 Uiso 1.0000 H
H31 0.2728 0.6885 0.8384 0.0206 Uiso 1.0000 H
H41 0.1314 0.9264 0.8040 0.0205 Uiso 1.0000 H
H51 0.0853 0.8089 0.8769 0.0199 Uiso 1.0000 H
H71 -0.0971 0.9903 0.8908 0.0271 Uiso 1.0000 H
H72 -0.1740 0.9060 0.8570 0.0271 Uiso 1.0000 H
H73 -0.0823 1.0499 0.8498 0.0271 Uiso 1.0000 H
H131 0.7140 1.1722 0.9184 0.0230 Uiso 1.0000 H
H141 0.7420 1.2302 0.9817 0.0243 Uiso 1.0000 H
H161 0.3131 1.0219 1.0058 0.0243 Uiso 1.0000 H
H171 0.2793 0.9648 0.9427 0.0239 Uiso 1.0000 H
H181 0.4485 1.1732 1.0545 0.0307 Uiso 1.0000 H
H182 0.6113 1.2527 1.0432 0.0307 Uiso 1.0000 H
H183 0.6244 1.0955 1.0543 0.0307 Uiso 1.0000 H
H1011 0.3901 0.3375 0.8936 0.0210 Uiso 1.0000 H
H1021 0.5458 0.3044 0.8401 0.0227 Uiso 1.0000 H
H1031 0.2864 0.1925 0.8403 0.0216 Uiso 1.0000 H
H1041 0.1475 0.4332 0.8071 0.0208 Uiso 1.0000 H
H1051 0.1027 0.3204 0.8814 0.0205 Uiso 1.0000 H
H1071 -0.0618 0.5159 0.8943 0.0277 Uiso 1.0000 H
H1072 -0.1496 0.4265 0.8634 0.0277 Uiso 1.0000 H
H1073 -0.0510 0.5631 0.8522 0.0277 Uiso 1.0000 H
H1171 0.4106 0.4051 0.9533 0.0248 Uiso 1.0000 H
H1161 0.4328 0.5057 1.0127 0.0242 Uiso 1.0000 H
H1141 0.6811 0.8373 0.9692 0.0251 Uiso 1.0000 H
H1131 0.6631 0.7359 0.9092 0.0262 Uiso 1.0000 H
H1181 0.6853 0.7743 1.0403 0.0293 Uiso 1.0000 H
H1182 0.4977 0.8308 1.0360 0.0293 Uiso 1.0000 H
H1183 0.5272 0.6785 1.0533 0.0293 Uiso 1.0000 H
H372 0.7175 0.3410 0.7546 0.0500 Uiso 1.0000 H
H1111 0.5558 0.5709 0.8710 0.0500 Uiso 1.0000 H
H91 0.3752 0.6304 0.7898 0.0500 Uiso 1.0000 H
H101 0.5500 0.9544 0.7953 0.0500 Uiso 1.0000 H
H1091 0.3765 0.1308 0.7891 0.0500 Uiso 1.0000 H
H111 0.5487 1.0651 0.8696 0.0500 Uiso 1.0000 H
H381 0.2908 0.3414 0.7478 0.0500 Uiso 1.0000 H
H1101 0.5725 0.4538 0.7976 0.0500 Uiso 1.0000 H
H82 0.0225 0.7024 0.7861 0.0500 Uiso 0.5000 H
H373 0.8299 0.3342 0.7840 0.0500 Uiso 0.5000 H
H1082 0.0378 0.2079 0.7898 0.0500 Uiso 0.5000 H
H1081 -0.0768 0.3020 0.8047 0.0500 Uiso 0.5000 H
H81 -0.0855 0.7916 0.8003 0.0500 Uiso 0.5000 H
H382 0.1846 0.3361 0.7149 0.0500 Uiso 0.5000 H
H392 0.9679 0.6394 0.7341 0.0500 Uiso 0.5000 H
H371 0.8159 0.4684 0.7636 0.0500 Uiso 0.5000 H
H391 1.0542 0.6375 0.7630 0.0500 Uiso 0.5000 H
H393 0.9240 0.5342 0.7539 0.0500 Uiso 0.5000 H
H383 0.2028 0.4668 0.7360 0.0500 Uiso 0.5000 H
H394 1.1194 0.5651 0.7443 0.0500 Uiso 0.5000 H

loop_
_atom_site_aniso_label
_atom_site_aniso_U_11
_atom_site_aniso_U_22
_atom_site_aniso_U_33
_atom_site_aniso_U_12
_atom_site_aniso_U_13
_atom_site_aniso_U_23
C1 0.0161(7) 0.0187(7) 0.0158(7) 0.0007(6) 0.0006(6) -0.0003(6)
C2 0.0162(7) 0.0155(7) 0.0167(7) 0.0015(6) -0.0001(6) 0.0018(6)
C3 0.0188(7) 0.0169(7) 0.0120(7) 0.0024(6) 0.0011(6) -0.0013(6)
C4 0.0156(7) 0.0155(7) 0.0141(7) 0.0003(6) -0.0013(5) -0.0010(6)
C5 0.0168(7) 0.0171(7) 0.0143(7) 0.0004(6) 0.0011(6) -0.0011(6)
O6 0.0150(5) 0.0167(5) 0.0193(6) 0.0007(4) -0.0004(4) -0.0024(5)
C7 0.0164(7) 0.0248(8) 0.0218(8) 0.0024(7) 0.0023(6) -0.0025(7)
O8 0.0175(6) 0.0207(6) 0.0214(6) -0.0006(5) -0.0032(5) -0.0028(5)
O9 0.0240(6) 0.0199(5) 0.0142(5) 0.0055(5) 0.0000(5) -0.0030(4)
O10 0.0191(5) 0.0180(5) 0.0186(5) 0.0020(5) 0.0054(4) 0.0023(4)
N11 0.0201(6) 0.0254(7) 0.0160(6) -0.0059(6) 0.0008(5) -0.0015(6)
C12 0.0163(7) 0.0165(7) 0.0163(7) 0.0023(6) -0.0012(6) 0.0001(6)
C13 0.0166(7) 0.0185(7) 0.0209(8) -0.0009(6) 0.0018(6) -0.0005(6)
C14 0.0168(7) 0.0197(7) 0.0231(8) -0.0002(6) -0.0024(6) -0.0032(6)
C15 0.0186(7) 0.0197(7) 0.0176(7) 0.0042(6) -0.0027(6) -0.0018(6)
C16 0.0191(7) 0.0208(8) 0.0187(7) -0.0003(7) 0.0020(6) 0.0003(6)
C17 0.0152(7) 0.0212(8) 0.0207(7) -0.0018(6) 0.0000(6) -0.0016(6)
C18 0.0226(8) 0.0318(9) 0.0180(8) 0.0013(8) -0.0021(6) -0.0036(7)
C101 0.0141(6) 0.0185(7) 0.0167(7) 0.0008(6) -0.0009(6) 0.0008(6)
C102 0.0174(7) 0.0159(7) 0.0172(7) 0.0021(6) 0.0010(6) 0.0017(6)
C103 0.0185(7) 0.0153(7) 0.0158(7) 0.0027(6) 0.0018(6) -0.0001(6)
C104 0.0157(7) 0.0163(7) 0.0153(7) 0.0006(6) -0.0005(6) -0.0005(6)
C105 0.0158(7) 0.0176(7) 0.0157(7) -0.0008(6) 0.0009(6) 0.0010(6)
O106 0.0136(5) 0.0170(5) 0.0192(6) 0.0016(4) -0.0002(4) -0.0014(5)
C107 0.0162(7) 0.0247(8) 0.0219(8) 0.0029(7) 0.0010(6) -0.0009(7)
O108 0.0178(6) 0.0214(5) 0.0228(6) -0.0006(5) -0.0032(5) -0.0016(5)
O109 0.0278(6) 0.0196(5) 0.0156(5) 0.0066(5) 0.0008(5) -0.0033(4)
O110 0.0191(5) 0.0177(5) 0.0210(5) 0.0021(5) 0.0062(4) 0.0039(5)
N111 0.0159(6) 0.0223(7) 0.0191(7) -0.0018(5) 0.0001(5) 0.0007(5)
C112 0.0113(6) 0.0194(7) 0.0210(7) 0.0020(6) -0.0022(6) 0.0002(6)
C117 0.0158(7) 0.0192(7) 0.0227(8) -0.0002(6) -0.0007(6) 0.0003(6)
C116 0.0157(7) 0.0222(8) 0.0208(7) 0.0012(6) -0.0001(6) 0.0030(6)
C115 0.0163(7) 0.0218(8) 0.0220(8) 0.0037(6) -0.0029(6) -0.0011(7)
C114 0.0167(7) 0.0193(8) 0.0260(8) -0.0008(6) -0.0034(7) 0.0010(7)
C113 0.0176(7) 0.0224(8) 0.0226(8) -0.0004(7) -0.0003(6) 0.0025(6)
C118 0.0237(8) 0.0228(9) 0.0235(8) 0.0012(7) -0.0018(7) -0.0020(7)
O37 0.0192(5) 0.0238(6) 0.0182(5) 0.0011(5) 0.0016(4) -0.0017(5)
O38 0.0180(5) 0.0232(6) 0.0190(5) -0.0005(5) 0.0011(4) 0.0016(5)
O39 0.0232(6) 0.0203(6) 0.0198(6) -0.0012(5) -0.0023(5) -0.0002(4)

loop_
_atom_type_symbol
_atom_type_scat_dispersion_real
_atom_type_scat_dispersion_imag
_atom_type_scat_source
C 0.0033 0.0016 'International Tables Vol C 4.2.6.8 and 6.1.1.4'
H 0.0000 0.0000 'International Tables Vol C 4.2.6.8 and 6.1.1.4'
O 0.0106 0.0060 'International Tables Vol C 4.2.6.8 and 6.1.1.4'
N 0.0061 0.0033 'International Tables Vol C 4.2.6.8 and 6.1.1.4'

loop_
_geom_angle_atom_site_label_1
_geom_angle_atom_site_label_2
_geom_angle_atom_site_label_3
_geom_angle
_geom_angle_publ_flag
C2 C1 O6 110.54(12) yes
C2 C1 N11 110.51(13) yes
O6 C1 N11 109.40(13) yes
C2 C1 H11 108.1 no
O6 C1 H11 107.6 no
N11 C1 H11 110.7 no
C1 C2 C3 109.33(13) yes
C1 C2 O10 109.69(13) yes
C3 C2 O10 112.30(12) yes
C1 C2 H21 108.3 no
C3 C2 H21 109.2 no
O10 C2 H21 107.9 no
C2 C3 C4 110.65(12) yes
C2 C3 O9 110.77(13) yes
C4 C3 O9 109.89(12) yes
C2 C3 H31 109.1 no
C4 C3 H31 107.1 no
O9 C3 H31 109.2 no
C3 C4 C5 107.49(12) yes
C3 C4 O8 109.94(12) yes
C5 C4 O8 110.20(13) yes
C3 C4 H41 109.9 no
C5 C4 H41 110.0 no
O8 C4 H41 109.3 no
C4 C5 O6 107.93(12) yes
C4 C5 C7 114.03(13) yes
O6 C5 C7 107.52(12) yes
C4 C5 H51 108.2 no
O6 C5 H51 110.1 no
C7 C5 H51 109.1 no
C1 O6 C5 112.16(12) yes
C5 C7 H71 109.9 no
C5 C7 H72 111.4 no
H71 C7 H72 107.3 no
C5 C7 H73 111.2 no
H71 C7 H73 108.7 no
H72 C7 H73 108.3 no
C4 O8 H82 115.4 no
C4 O8 H81 116.7 no
H82 O8 H81 100.3 no
C3 O9 H91 102.2 no
C2 O10 H101 114.7 no
C1 N11 C12 122.72(13) yes
C1 N11 H111 116.8 no
C12 N11 H111 118.8 no
N11 C12 C13 119.39(14) yes
N11 C12 C17 121.78(14) yes
C13 C12 C17 118.80(14) yes
C12 C13 C14 120.25(15) yes
C12 C13 H131 120.1 no
C14 C13 H131 119.6 no
C13 C14 C15 121.48(15) yes
C13 C14 H141 119.2 no
C15 C14 H141 119.4 no
C14 C15 C16 117.58(15) yes
C14 C15 C18 121.11(15) yes
C16 C15 C18 121.30(15) yes
C15 C16 C17 121.81(15) yes
C15 C16 H161 120.1 no
C17 C16 H161 118.1 no
C12 C17 C16 119.99(15) yes
C12 C17 H171 120.6 no
C16 C17 H171 119.5 no
C15 C18 H181 112.9 no
C15 C18 H182 108.9 no
H181 C18 H182 106.8 no
C15 C18 H183 112.3 no
H181 C18 H183 108.5 no
H182 C18 H183 107.2 no
C102 C101 O106 109.99(12) yes
C102 C101 N111 109.26(13) yes
O106 C101 N111 110.04(13) yes
C102 C101 H1011 107.7 no
O106 C101 H1011 109.4 no
N111 C101 H1011 110.4 no
C101 C102 C103 109.14(13) yes
C101 C102 O110 109.35(13) yes
C103 C102 O110 111.85(13) yes
C101 C102 H1021 108.3 no
C103 C102 H1021 110.2 no
O110 C102 H1021 108.0 no
C102 C103 C104 110.81(13) yes
C102 C103 O109 110.89(13) yes
C104 C103 O109 109.61(13) yes
C102 C103 H1031 109.0 no
C104 C103 H1031 108.1 no
O109 C103 H1031 108.4 no
C103 C104 C105 107.62(12) yes
C103 C104 O108 109.47(12) yes
C105 C104 O108 109.90(13) yes
C103 C104 H1041 109.0 no
C105 C104 H1041 111.2 no
O108 C104 H1041 109.6 no
C104 C105 O106 108.67(12) yes
C104 C105 C107 112.91(13) yes
O106 C105 C107 107.79(13) yes
C104 C105 H1051 109.8 no
O106 C105 H1051 108.6 no
C107 C105 H1051 109.0 no
C101 O106 C105 112.69(12) yes
C105 C107 H1071 109.6 no
C105 C107 H1072 111.4 no
H1071 C107 H1072 108.1 no
C105 C107 H1073 110.1 no
H1071 C107 H1073 108.2 no
H1072 C107 H1073 109.4 no
C104 O108 H1082 111.7 no
C104 O108 H1081 117.7 no
H1082 O108 H1081 100.9 no
C103 O109 H1091 107.1 no
C102 O110 H1101 110.2 no
C101 N111 C112 123.04(13) yes
C101 N111 H1111 112.3 no
C112 N111 H1111 111.9 no
N111 C112 C117 122.81(14) yes
N111 C112 C113 118.84(14) yes
C117 C112 C113 118.27(15) yes
C112 C117 C116 120.02(15) yes
C112 C117 H1171 119.9 no
C116 C117 H1171 120.1 no
C117 C116 C115 122.10(15) yes
C117 C116 H1161 118.1 no
C115 C116 H1161 119.8 no
C116 C115 C114 117.25(15) yes
C116 C115 C118 121.96(15) yes
C114 C115 C118 120.79(15) yes
C115 C114 C113 121.27(15) yes
C115 C114 H1141 118.6 no
C113 C114 H1141 120.1 no
C112 C113 C114 121.07(15) yes
C112 C113 H1131 119.2 no
C114 C113 H1131 119.7 no
C115 C118 H1181 109.2 no
C115 C118 H1182 110.3 no
H1181 C118 H1182 109.4 no
C115 C118 H1183 106.7 no
H1181 C118 H1183 111.1 no
H1182 C118 H1183 110.1 no
H372 O37 H373 93.3 no
H372 O37 H371 108.5 no
H373 O37 H371 104.1 no
H381 O38 H382 99.6 no
H381 O38 H383 108.2 no
H382 O38 H383 105.8 no
H392 O39 H391 94.5 no
H392 O39 H393 106.6 no
H391 O39 H393 122.1 no
H392 O39 H394 112.2 no
H391 O39 H394 73.4 no
H393 O39 H394 136.8 no

loop_
_geom_bond_atom_site_label_1
_geom_bond_atom_site_label_2
_geom_bond_distance
_geom_bond_publ_flag
C1 C2 1.529(2) yes
C1 O6 1.4476(18) yes
C1 N11 1.413(2) yes
C1 H11 0.979 no
C2 C3 1.528(2) yes
C2 O10 1.4295(19) yes
C2 H21 0.987 no
C3 C4 1.518(2) yes
C3 O9 1.4372(18) yes
C3 H31 0.996 no
C4 C5 1.533(2) yes
C4 O8 1.4269(19) yes
C4 H41 0.989 no
C5 O6 1.4311(19) yes
C5 C7 1.512(2) yes
C5 H51 0.998 no
C7 H71 0.975 no
C7 H72 0.997 no
C7 H73 0.980 no
O8 H82 0.955 no
O8 H81 0.770 no
O9 H91 0.970 no
O10 H101 0.927 no
N11 C12 1.401(2) yes
N11 H111 0.929 no
C12 C13 1.394(2) yes
C12 C17 1.397(2) yes
C13 C14 1.392(2) yes
C13 H131 0.983 no
C14 C15 1.393(2) yes
C14 H141 0.974 no
C15 C16 1.390(2) yes
C15 C18 1.507(2) yes
C16 C17 1.390(2) yes
C16 H161 0.987 no
C17 H171 1.000 no
C18 H181 0.987 no
C18 H182 0.975 no
C18 H183 0.990 no
C101 C102 1.535(2) yes
C101 O106 1.4477(19) yes
C101 N111 1.424(2) yes
C101 H1011 0.971 no
C102 C103 1.522(2) yes
C102 O110 1.4373(19) yes
C102 H1021 1.000 no
C103 C104 1.521(2) yes
C103 O109 1.4349(18) yes
C103 H1031 0.985 no
C104 C105 1.538(2) yes
C104 O108 1.4303(19) yes
C104 H1041 0.993 no
C105 O106 1.4351(19) yes
C105 C107 1.514(2) yes
C105 H1051 0.991 no
C107 H1071 0.971 no
C107 H1072 0.975 no
C107 H1073 0.982 no
O108 H1082 1.021 no
O108 H1081 0.790 no
O109 H1091 0.978 no
O110 H1101 0.985 no
N111 C112 1.408(2) yes
N111 H1111 0.931 no
C112 C117 1.395(2) yes
C112 C113 1.398(2) yes
C117 C116 1.393(2) yes
C117 H1171 0.996 no
C116 C115 1.395(2) yes
C116 H1161 0.979 no
C115 C114 1.395(2) yes
C115 C118 1.509(2) yes
C114 C113 1.387(2) yes
C114 H1141 0.993 no
C113 H1131 0.983 no
C118 H1181 0.997 no
C118 H1182 0.981 no
C118 H1183 0.998 no
O37 H372 0.933 no
O37 H373 0.979 no
O37 H371 0.920 no
O38 H381 0.932 no
O38 H382 0.977 no
O38 H383 0.884 no
O39 H392 0.806 no
O39 H391 0.891 no
O39 H393 0.807 no
O39 H394 0.954 no

loop_
_geom_hbond_atom_site_label_D
_geom_hbond_atom_site_label_H
_geom_hbond_atom_site_label_A
_geom_hbond_site_symmetry_A
_geom_hbond_distance_DH
_geom_hbond_distance_HA
_geom_hbond_distance_DA
_geom_hbond_angle_DHA
_geom_hbond_publ_flag
O37 H372 O9 3_646 0.93 1.87 2.8000(16) 175 yes
O9 H91 O110 . 0.97 1.92 2.8610(16) 164 yes
O10 H101 O38 3_656 0.93 1.81 2.7162(16) 167 yes
O109 H1091 O10 1_545 0.98 1.88 2.8141(17) 159 yes
O38 H381 O109 . 0.93 1.83 2.7648(16) 176 yes
O110 H1101 O37 . 0.98 1.75 2.7273(16) 172 yes
O8 H82 O39 1_455 0.96 1.84 2.7531(16) 161 yes
O37 H373 O108 1_655 0.98 1.86 2.7941(16) 159 yes
O108 H1082 O39 3_646 1.02 1.86 2.8115(16) 154 yes
O108 H1081 O37 1_455 0.79 2.02 2.7941(16) 166 yes
O8 H81 O38 3_556 0.77 2.02 2.7795(16) 167 yes
O38 H382 O8 3_546 0.98 1.82 2.7795(16) 166 yes
O39 H392 O108 3_656 0.81 2.08 2.8115(16) 150 yes
O37 H371 O39 . 0.92 1.94 2.8378(17) 164 yes
O39 H391 O8 1_655 0.89 2.03 2.7531(16) 138 yes
O39 H393 O37 . 0.81 2.04 2.8378(17) 171 yes
O38 H383 O39 1_455 0.88 1.99 2.8313(17) 159 yes
O39 H394 O38 1_655 0.95 2.09 2.8313(17) 134 yes
